data_4034682
loop_
_publ_author_name
'Shen, Hui-Jie'
'Duan, Ya-Nan'
'Zheng, Ke'
'Zhang, Chi'

_publ_section_title
;
 Redetermination of the Structure of a Water-Soluble Hypervalent Iodine(V)
 Reagent AIBX and Its Synthetic Utility in the Oxidation of Alcohols and
 Synthesis of Isoxazoline <i>N</i>-Oxides.
;
_journal_name_full 'The Journal of organic chemistry'
_journal_paper_doi 10.1021/acs.joc.9b02328
_journal_year 2019
_chemical_formula_moiety 'C15 H13 N O7'
_chemical_formula_sum 'C15 H13 N O7'
_chemical_formula_weight 319.26
_chemical_melting_point 132.5(5)
_space_group_crystal_system monoclinic
_space_group_IT_number 14
_space_group_name_Hall '-P 2yn'
_space_group_name_H-M_alt 'P 1 21/n 1'
_atom_sites_solution_hydrogens geom
_atom_sites_solution_primary direct
_audit_block_doi 10.5517/ccdc.csd.cc21zfr7
_audit_creation_date 2017-12-14
_audit_creation_method
;
Olex2 1.2
(compiled 2017.08.10 svn.r3458 for OlexSys, GUI svn.r5381)
;
_audit_update_record
;
2019-03-28 deposited with the CCDC.	2019-08-07 downloaded from the CCDC.
;
_cell_angle_alpha 90
_cell_angle_beta 90.27(3)
_cell_angle_gamma 90
_cell_formula_units_Z 4
_cell_length_a 9.6177(19)
_cell_length_b 11.430(2)
_cell_length_c 13.270(3)
_cell_measurement_reflns_used 3874
_cell_measurement_temperature 113(2)
_cell_measurement_theta_max 28.1850
_cell_measurement_theta_min 2.3518
_cell_volume 1458.8(5)
_computing_cell_refinement crystalclear
_computing_data_collection crystalclear
_computing_data_reduction crystalclear
_computing_molecular_graphics 'Olex2 (Dolomanov et al., 2009)'
_computing_publication_material 'Olex2 (Dolomanov et al., 2009)'
_computing_structure_refinement 'ShelXL (Sheldrick, 2015)'
_computing_structure_solution 'ShelXS (Sheldrick, 2008)'
_diffrn_ambient_temperature 113.15
_diffrn_detector_area_resol_mean 5.814
_diffrn_measured_fraction_theta_full 0.998
_diffrn_measured_fraction_theta_max 0.990
_diffrn_measurement_device_type 'rigaku saturn 70'
_diffrn_measurement_method '\w scans'
_diffrn_radiation_monochromator confocal
_diffrn_radiation_type MoK\a
_diffrn_radiation_wavelength 0.71073
_diffrn_reflns_av_R_equivalents 0.0584
_diffrn_reflns_av_unetI/netI 0.0609
_diffrn_reflns_Laue_measured_fraction_full 0.998
_diffrn_reflns_Laue_measured_fraction_max 0.990
_diffrn_reflns_limit_h_max 12
_diffrn_reflns_limit_h_min -12
_diffrn_reflns_limit_k_max 14
_diffrn_reflns_limit_k_min -15
_diffrn_reflns_limit_l_max 16
_diffrn_reflns_limit_l_min -17
_diffrn_reflns_number 14683
_diffrn_reflns_point_group_measured_fraction_full 0.998
_diffrn_reflns_point_group_measured_fraction_max 0.990
_diffrn_reflns_theta_full 25.242
_diffrn_reflns_theta_max 28.013
_diffrn_reflns_theta_min 2.352
_diffrn_source rotating
_exptl_absorpt_coefficient_mu 0.117
_exptl_absorpt_correction_T_max 0.9860
_exptl_absorpt_correction_T_min 0.9769
_exptl_absorpt_correction_type multi-scan
_exptl_absorpt_process_details crystalclear
_exptl_crystal_colour Colorless
_exptl_crystal_density_diffrn 1.454
_exptl_crystal_density_method 'not measured'
_exptl_crystal_description Prism
_exptl_crystal_F_000 664
_exptl_crystal_size_max 0.2
_exptl_crystal_size_mid 0.18
_exptl_crystal_size_min 0.12
_refine_diff_density_max 0.354
_refine_diff_density_min -0.383
_refine_diff_density_rms 0.111
_refine_ls_extinction_coef 0.098(5)
_refine_ls_extinction_expression Fc^*^=kFc[1+0.001xFc^2^\l^3^/sin(2\q)]^-1/4^
_refine_ls_extinction_method 'SHELXL-2014/8 (Sheldrick 2014'
_refine_ls_goodness_of_fit_ref 0.930
_refine_ls_hydrogen_treatment constr
_refine_ls_matrix_type full
_refine_ls_number_parameters 211
_refine_ls_number_reflns 3490
_refine_ls_number_restraints 0
_refine_ls_restrained_S_all 0.930
_refine_ls_R_factor_all 0.0668
_refine_ls_R_factor_gt 0.0415
_refine_ls_shift/su_max 0.001
_refine_ls_shift/su_mean 0.000
_refine_ls_structure_factor_coef Fsqd
_refine_ls_weighting_details 'w=1/[\s^2^(Fo^2^)+(0.0677P)^2^] where P=(Fo^2^+2Fc^2^)/3'
_refine_ls_weighting_scheme calc
_refine_ls_wR_factor_gt 0.0936
_refine_ls_wR_factor_ref 0.1184
_reflns_Friedel_coverage 0.000
_reflns_number_gt 2094
_reflns_number_total 3490
_reflns_threshold_expression 'I > 2\s(I)'
_cod_data_source_file jo9b02328_si_002.cif
_cod_data_source_block shelxl
_cod_depositor_comments
;
The following automatic conversions were performed:

data item '_chemical_melting_point' value '132-133' was changed to
'132.5(5)' -- the average value was taken and precision was
estimated.

Automatic conversion script
Id: cif_fix_values 6909 2019-04-08 15:41:33Z antanas 
;
_cod_database_code 4034682
_shelx_shelxl_version_number 2014/8
_shelx_space_group_comment
;
The symmetry employed for this shelxl refinement is uniquely defined
by the following loop, which should always be used as a source of
symmetry information in preference to the above space-group names.
They are only intended as comments.
;
_shelx_estimated_absorpt_t_max 0.986
_shelx_estimated_absorpt_t_min 0.977
_olex2_refinement_description
;
1. Fixed Uiso
 At 1.2 times of:
  All C(H) groups, All C(H,H) groups
 At 1.5 times of:
  All C(H,H,H) groups
2.a Ternary CH refined with riding coordinates:
 C8(H8)
2.b Secondary CH2 refined with riding coordinates:
 C11(H11A,H11B)
2.c Aromatic/amide H refined with riding coordinates:
 C3(H3), C4(H4), C5(H5), C6(H6)
2.d Idealised Me refined as rotating group:
 C12(H12A,H12B,H12C), C15(H15A,H15B,H15C)
;
_olex2_submission_special_instructions 'No special instructions were received'

loop_
_space_group_symop_operation_xyz
'x, y, z'
'-x+1/2, y+1/2, -z+1/2'
'-x, -y, -z'
'x-1/2, -y-1/2, z-1/2'

loop_
_atom_site_label
_atom_site_type_symbol
_atom_site_fract_x
_atom_site_fract_y
_atom_site_fract_z
_atom_site_U_iso_or_equiv
_atom_site_adp_type
_atom_site_occupancy
_atom_site_site_symmetry_order
_atom_site_calc_flag
_atom_site_refinement_flags_posn
O1 O 0.29122(12) 0.65690(11) 0.27184(8) 0.0338(3) Uani 1 1 d .
O2 O 0.04472(12) 0.86772(11) 0.21598(8) 0.0338(3) Uani 1 1 d .
O3 O 0.22404(13) 0.90029(11) 0.11024(8) 0.0338(3) Uani 1 1 d .
O4 O 0.40543(11) 0.89692(11) 0.26862(8) 0.0302(3) Uani 1 1 d .
O5 O 0.56340(12) 1.02446(11) 0.33060(9) 0.0374(3) Uani 1 1 d .
O6 O 0.45934(12) 1.16226(11) 0.49417(9) 0.0340(3) Uani 1 1 d .
O7 O 0.23165(11) 1.12401(10) 0.51893(8) 0.0295(3) Uani 1 1 d .
N1 N 0.44419(14) 0.98931(12) 0.34033(10) 0.0276(3) Uani 1 1 d .
C1 C 0.25192(16) 0.73874(15) 0.32241(12) 0.0246(4) Uani 1 1 d .
C2 C 0.18689(16) 0.73894(14) 0.42172(11) 0.0223(4) Uani 1 1 d .
C3 C 0.14265(16) 0.64224(15) 0.47694(12) 0.0267(4) Uani 1 1 d .
H3 H 0.1544 0.5650 0.4519 0.032 Uiso 1 1 calc R
C4 C 0.08153(17) 0.66225(16) 0.56873(12) 0.0300(4) Uani 1 1 d .
H4 H 0.0492 0.5982 0.6078 0.036 Uiso 1 1 calc R
C5 C 0.06667(18) 0.77656(16) 0.60494(12) 0.0302(4) Uani 1 1 d .
H5 H 0.0254 0.7887 0.6690 0.036 Uiso 1 1 calc R
C6 C 0.11054(16) 0.87225(15) 0.54975(12) 0.0264(4) Uani 1 1 d .
H6 H 0.1002 0.9494 0.5753 0.032 Uiso 1 1 calc R
C7 C 0.16997(15) 0.85279(14) 0.45635(11) 0.0220(4) Uani 1 1 d .
C8 C 0.21541(15) 0.94284(14) 0.37835(11) 0.0218(4) Uani 1 1 d .
H8 H 0.1358 0.9944 0.3587 0.026 Uiso 1 1 calc R
C9 C 0.26342(16) 0.86831(14) 0.28780(11) 0.0228(4) Uani 1 1 d .
C10 C 0.17777(17) 0.88341(14) 0.19244(11) 0.0249(4) Uani 1 1 d .
C11 C -0.05844(19) 0.88499(17) 0.13591(13) 0.0374(5) Uani 1 1 d .
H11A H -0.1363 0.8292 0.1444 0.045 Uiso 1 1 calc R
H11B H -0.0155 0.8708 0.0694 0.045 Uiso 1 1 calc R
C12 C -0.1112(2) 1.00745(18) 0.14140(16) 0.0545(6) Uani 1 1 d .
H12A H -0.1556 1.0202 0.2068 0.082 Uiso 1 1 calc GR
H12B H -0.1792 1.0205 0.0873 0.082 Uiso 1 1 calc GR
H12C H -0.0334 1.0621 0.1337 0.082 Uiso 1 1 calc GR
C13 C 0.34151(16) 1.01380(14) 0.40097(11) 0.0236(4) Uani 1 1 d .
C14 C 0.35558(17) 1.10809(15) 0.47546(11) 0.0255(4) Uani 1 1 d .
C15 C 0.2264(2) 1.21367(17) 0.59532(14) 0.0398(5) Uani 1 1 d .
H15A H 0.2971 1.1978 0.6469 0.060 Uiso 1 1 calc GR
H15B H 0.1342 1.2140 0.6264 0.060 Uiso 1 1 calc GR
H15C H 0.2444 1.2901 0.5645 0.060 Uiso 1 1 calc GR

loop_
_atom_site_aniso_label
_atom_site_aniso_U_11
_atom_site_aniso_U_22
_atom_site_aniso_U_33
_atom_site_aniso_U_23
_atom_site_aniso_U_13
_atom_site_aniso_U_12
O1 0.0456(8) 0.0294(7) 0.0266(6) -0.0015(5) 0.0101(5) 0.0091(6)
O2 0.0261(7) 0.0489(8) 0.0263(6) 0.0064(6) -0.0045(5) 0.0020(5)
O3 0.0471(8) 0.0336(8) 0.0209(6) -0.0006(5) 0.0031(5) -0.0045(6)
O4 0.0252(6) 0.0380(8) 0.0273(6) -0.0040(5) 0.0066(5) -0.0023(5)
O5 0.0216(6) 0.0481(8) 0.0424(7) 0.0036(6) 0.0077(5) -0.0082(6)
O6 0.0312(7) 0.0321(7) 0.0386(7) 0.0032(5) -0.0024(5) -0.0096(5)
O7 0.0287(7) 0.0269(7) 0.0328(6) -0.0064(5) 0.0019(5) -0.0017(5)
N1 0.0234(7) 0.0315(9) 0.0281(7) 0.0034(6) 0.0021(6) -0.0011(6)
C1 0.0235(8) 0.0272(10) 0.0231(8) 0.0006(7) 0.0004(7) 0.0045(7)
C2 0.0205(8) 0.0262(9) 0.0202(8) 0.0005(7) 0.0016(6) 0.0031(6)
C3 0.0260(9) 0.0260(9) 0.0282(8) 0.0018(7) 0.0012(7) 0.0011(7)
C4 0.0306(9) 0.0318(10) 0.0277(8) 0.0051(7) 0.0065(7) -0.0028(8)
C5 0.0313(9) 0.0351(11) 0.0245(8) -0.0003(7) 0.0101(7) -0.0011(8)
C6 0.0271(9) 0.0263(10) 0.0260(8) -0.0035(7) 0.0047(7) -0.0002(7)
C7 0.0166(8) 0.0268(9) 0.0227(8) 0.0023(7) 0.0016(6) -0.0004(6)
C8 0.0200(8) 0.0234(9) 0.0220(7) 0.0006(7) 0.0025(6) 0.0013(6)
C9 0.0206(8) 0.0266(9) 0.0213(8) 0.0010(7) 0.0048(6) 0.0014(7)
C10 0.0319(9) 0.0200(9) 0.0229(8) 0.0005(7) 0.0006(7) 0.0014(7)
C11 0.0357(10) 0.0423(12) 0.0340(9) -0.0013(8) -0.0138(8) 0.0061(8)
C12 0.0609(14) 0.0405(14) 0.0619(14) -0.0093(11) -0.0316(11) 0.0118(11)
C13 0.0225(8) 0.0252(9) 0.0233(8) 0.0050(7) 0.0023(6) 0.0001(7)
C14 0.0259(9) 0.0246(9) 0.0260(8) 0.0056(7) 0.0003(7) -0.0018(7)
C15 0.0474(11) 0.0322(11) 0.0399(10) -0.0133(9) 0.0045(9) -0.0025(9)

loop_
_atom_type_symbol
_atom_type_description
_atom_type_scat_dispersion_real
_atom_type_scat_dispersion_imag
_atom_type_scat_source
C C 0.0033 0.0016 'International Tables Vol C Tables 4.2.6.8 and 6.1.1.4'
H H 0.0000 0.0000 'International Tables Vol C Tables 4.2.6.8 and 6.1.1.4'
N N 0.0061 0.0033 'International Tables Vol C Tables 4.2.6.8 and 6.1.1.4'
O O 0.0106 0.0060 'International Tables Vol C Tables 4.2.6.8 and 6.1.1.4'

loop_
_geom_angle_atom_site_label_1
_geom_angle_atom_site_label_2
_geom_angle_atom_site_label_3
_geom_angle
C10 O2 C11 117.43(13)
C9 O4 N1 106.81(10)
C14 O7 C15 115.68(13)
O5 N1 O4 113.78(12)
O5 N1 C13 134.95(15)
C13 N1 O4 111.27(12)
O1 C1 C2 129.49(15)
O1 C1 C9 123.27(14)
C2 C1 C9 107.23(13)
C3 C2 C1 127.30(15)
C7 C2 C1 110.54(13)
C7 C2 C3 122.15(14)
C2 C3 H3 121.1
C4 C3 C2 117.84(15)
C4 C3 H3 121.1
C3 C4 H4 119.9
C3 C4 C5 120.29(15)
C5 C4 H4 119.9
C4 C5 H5 119.2
C6 C5 C4 121.63(14)
C6 C5 H5 119.2
C5 C6 H6 120.8
C5 C6 C7 118.35(15)
C7 C6 H6 120.8
C2 C7 C8 111.91(13)
C6 C7 C2 119.71(14)
C6 C7 C8 128.29(15)
C7 C8 H8 110.7
C7 C8 C9 104.08(13)
C9 C8 H8 110.7
C13 C8 C7 117.82(13)
C13 C8 H8 110.7
C13 C8 C9 102.18(11)
O4 C9 C1 109.88(12)
O4 C9 C8 107.57(12)
O4 C9 C10 109.95(12)
C8 C9 C1 105.87(12)
C10 C9 C1 108.41(13)
C10 C9 C8 115.03(13)
O2 C10 C9 107.93(12)
O3 C10 O2 126.75(16)
O3 C10 C9 125.21(15)
O2 C11 H11A 109.9
O2 C11 H11B 109.9
O2 C11 C12 108.71(15)
H11A C11 H11B 108.3
C12 C11 H11A 109.9
C12 C11 H11B 109.9
C11 C12 H12A 109.5
C11 C12 H12B 109.5
C11 C12 H12C 109.5
H12A C12 H12B 109.5
H12A C12 H12C 109.5
H12B C12 H12C 109.5
N1 C13 C8 112.11(14)
N1 C13 C14 120.28(14)
C14 C13 C8 127.45(13)
O6 C14 O7 125.59(16)
O6 C14 C13 126.32(15)
O7 C14 C13 108.09(13)
O7 C15 H15A 109.5
O7 C15 H15B 109.5
O7 C15 H15C 109.5
H15A C15 H15B 109.5
H15A C15 H15C 109.5
H15B C15 H15C 109.5

loop_
_geom_bond_atom_site_label_1
_geom_bond_atom_site_label_2
_geom_bond_distance
O1 C1 1.2127(19)
O2 C10 1.331(2)
O2 C11 1.464(2)
O3 C10 1.1958(18)
O4 N1 1.4685(18)
O4 C9 1.4285(18)
O5 N1 1.2223(16)
O6 C14 1.1994(19)
O7 C14 1.3391(18)
O7 C15 1.442(2)
N1 C13 1.307(2)
C1 C2 1.462(2)
C1 C9 1.555(2)
C2 C3 1.394(2)
C2 C7 1.390(2)
C3 H3 0.9500
C3 C4 1.374(2)
C4 H4 0.9500
C4 C5 1.400(2)
C5 H5 0.9500
C5 C6 1.383(2)
C6 H6 0.9500
C6 C7 1.385(2)
C7 C8 1.525(2)
C8 H8 1.0000
C8 C9 1.545(2)
C8 C13 1.488(2)
C9 C10 1.517(2)
C11 H11A 0.9900
C11 H11B 0.9900
C11 C12 1.491(3)
C12 H12A 0.9800
C12 H12B 0.9800
C12 H12C 0.9800
C13 C14 1.468(2)
C15 H15A 0.9800
C15 H15B 0.9800
C15 H15C 0.9800

loop_
_geom_torsion_atom_site_label_1
_geom_torsion_atom_site_label_2
_geom_torsion_atom_site_label_3
_geom_torsion_atom_site_label_4
_geom_torsion
O1 C1 C2 C3 -6.9(3)
O1 C1 C2 C7 174.51(16)
O1 C1 C9 O4 -58.6(2)
O1 C1 C9 C8 -174.50(15)
O1 C1 C9 C10 61.57(19)
O4 N1 C13 C8 -1.08(18)
O4 N1 C13 C14 -176.88(13)
O4 C9 C10 O2 -173.69(13)
O4 C9 C10 O3 9.9(2)
O5 N1 C13 C8 179.76(17)
O5 N1 C13 C14 4.0(3)
N1 O4 C9 C1 -117.34(13)
N1 O4 C9 C8 -2.53(15)
N1 O4 C9 C10 123.41(13)
N1 C13 C14 O6 -6.9(3)
N1 C13 C14 O7 172.77(14)
C1 C2 C3 C4 -178.91(15)
C1 C2 C7 C6 -179.69(14)
C1 C2 C7 C8 3.58(18)
C1 C9 C10 O2 66.17(16)
C1 C9 C10 O3 -110.25(17)
C2 C1 C9 O4 121.80(13)
C2 C1 C9 C8 5.91(16)
C2 C1 C9 C10 -118.02(14)
C2 C3 C4 C5 -0.8(2)
C2 C7 C8 C9 0.32(16)
C2 C7 C8 C13 -111.91(16)
C3 C2 C7 C6 1.6(2)
C3 C2 C7 C8 -175.08(14)
C3 C4 C5 C6 0.9(3)
C4 C5 C6 C7 0.2(2)
C5 C6 C7 C2 -1.5(2)
C5 C6 C7 C8 174.65(15)
C6 C7 C8 C9 -176.05(15)
C6 C7 C8 C13 71.7(2)
C7 C2 C3 C4 -0.5(2)
C7 C8 C9 O4 -121.22(13)
C7 C8 C9 C1 -3.77(15)
C7 C8 C9 C10 115.91(14)
C7 C8 C13 N1 112.78(15)
C7 C8 C13 C14 -71.8(2)
C8 C9 C10 O2 -52.10(18)
C8 C9 C10 O3 131.48(17)
C8 C13 C14 O6 178.03(16)
C8 C13 C14 O7 -2.3(2)
C9 O4 N1 O5 -178.32(13)
C9 O4 N1 C13 2.33(16)
C9 C1 C2 C3 172.63(15)
C9 C1 C2 C7 -5.94(18)
C9 C8 C13 N1 -0.50(17)
C9 C8 C13 C14 174.94(15)
C10 O2 C11 C12 -94.4(2)
C11 O2 C10 O3 -7.1(2)
C11 O2 C10 C9 176.54(13)
C13 C8 C9 O4 1.90(15)
C13 C8 C9 C1 119.35(13)
C13 C8 C9 C10 -120.97(14)
C15 O7 C14 O6 -0.8(2)
C15 O7 C14 C13 179.59(14)
